data_4321140
loop_
_publ_author_name
'Sujit K. Dutta'
'Udo Beckmann'
'Eckhard Bill'
'Thomas Weyherm\"uller'
'Karl Wieghardt'

_publ_section_title
;
 1,2-Bis(pyridine-2-carboxamido)benzenate(2-), (bpb)2-: A Noninnocent
 Ligand. Syntheses, Structures, and Mechanisms of Formation of
 [(n-Bu)4N][FeIV2(\m-N)(bpb)2(X)2] (X = CN-, N3-) and the Electronic
 Structures of [MIII(bpbox1)(CN)2] (M = Co, Fe)
;
_journal_name_full 'Inorganic Chemistry'
_journal_page_first 3355
_journal_page_last 3364
_journal_paper_doi 10.1021/ic0001107
_journal_volume 39
_journal_year 2000
_chemical_formula_structural 'Na+, (C20 H12 Fe N6 O2)-'
_chemical_formula_sum 'C20 H12 Fe N6 Na O2'
_chemical_formula_weight 447.20
_chemical_name_systematic
; 
 ? 
;
_space_group_IT_number 14
_symmetry_cell_setting monoclinic
_symmetry_space_group_name_Hall '-P 2yn'
_symmetry_space_group_name_H-M 'P 1 21/n 1'
_atom_sites_solution_hydrogens geom
_atom_sites_solution_primary direct
_atom_sites_solution_secondary difmap
_audit_creation_method SHELXL
_cell_angle_alpha 90.00
_cell_angle_beta 102.53(2)
_cell_angle_gamma 90.00
_cell_formula_units_Z 4
_cell_length_a 8.942(1)
_cell_length_b 14.111(2)
_cell_length_c 15.707(2)
_cell_measurement_reflns_used 8192
_cell_measurement_temperature 100(2)
_cell_volume 1934.7(5)
_computing_structure_refinement 'SHELXL-93 (Sheldrick, 1993)'
_computing_structure_solution 'SHELXS-86 (Sheldrick, 1990)'
_diffrn_ambient_temperature 100(2)
_diffrn_measurement_device 'Siemens Smart CCD-Detector'
_diffrn_measurement_method '\w, 0.3 deg./frame'
_diffrn_radiation_monochromator graphite
_diffrn_radiation_source 'fine-focus sealed tube'
_diffrn_radiation_type MoK\a
_diffrn_radiation_wavelength 0.71073
_diffrn_reflns_av_R_equivalents 0.0245
_diffrn_reflns_av_sigmaI/netI 0.0352
_diffrn_reflns_limit_h_max 10
_diffrn_reflns_limit_h_min -7
_diffrn_reflns_limit_k_max 22
_diffrn_reflns_limit_k_min -16
_diffrn_reflns_limit_l_max 23
_diffrn_reflns_limit_l_min -24
_diffrn_reflns_number 13807
_diffrn_reflns_theta_max 32.50
_diffrn_reflns_theta_min 1.96
_exptl_absorpt_coefficient_mu 0.832
_exptl_absorpt_correction_T_max 0.862
_exptl_absorpt_correction_T_min 0.710
_exptl_absorpt_correction_type 'SADABS, G. Sheldrick 1994'
_exptl_crystal_colour 'dark red'
_exptl_crystal_density_diffrn 1.535
_exptl_crystal_description 'transparent prism'
_exptl_crystal_F_000 908
_exptl_crystal_size_max 0.53
_exptl_crystal_size_mid 0.35
_exptl_crystal_size_min 0.21
_refine_diff_density_max 0.431
_refine_diff_density_min -0.436
_refine_diff_density_rms 0.063
_refine_ls_extinction_method none
_refine_ls_goodness_of_fit_all 1.059
_refine_ls_goodness_of_fit_obs 1.153
_refine_ls_matrix_type full
_refine_ls_number_parameters 271
_refine_ls_number_reflns 5483
_refine_ls_number_restraints 0
_refine_ls_restrained_S_all 1.076
_refine_ls_restrained_S_obs 1.153
_refine_ls_R_factor_all 0.0453
_refine_ls_R_factor_obs 0.0320
_refine_ls_shift/esd_max -0.002
_refine_ls_shift/esd_mean 0.000
_refine_ls_structure_factor_coef Fsqd
_refine_ls_weighting_details 'w=1/[\s^2^(Fo^2^)+(0.0491P)^2^+0.0000P] where P=(Fo^2^+2Fc^2^)/3'
_refine_ls_weighting_scheme calc
_refine_ls_wR_factor_all 0.0881
_refine_ls_wR_factor_obs 0.0833
_reflns_number_observed 4322
_reflns_number_total 5486
_reflns_observed_criterion >2sigma(I)
_cod_data_source_file ic0001107_2.cif
_cod_data_source_block 3
_cod_depositor_comments
;
The following automatic conversions were performed:

'_symmetry_cell_setting' value 'Monoclinic' changed to 'monoclinic'
according to the built-in table from CIF Core dictionary named
'cif_core.dic' version 2.4.1 from 2010-06-29.

Automatic conversion script
Id: cif_fix_values 1646 2011-03-28 12:23:43Z adriana 

The following automatic conversions were performed:

'_refine_ls_weighting_scheme' value 'calc
w=1/[\s^2^(Fo^2^)+(0.0491P)^2^+0.0000P] where P=(Fo^2^+2Fc^2^)/3' was
changed to 'calc'. New tag '_refine_ls_weighting_details' was
created. The value of the new tag was set to
'w=1/[\s^2^(Fo^2^)+(0.0491P)^2^+0.0000P] where P=(Fo^2^+2Fc^2^)/3'.

Automatic conversion script
Id: cif_fix_values 3143 2015-03-26 13:38:13Z robertas 
;
_cod_original_cell_volume 1934.7(4)
_cod_database_code 4321140

loop_
_symmetry_equiv_pos_as_xyz
'x, y, z'
'-x+1/2, y+1/2, -z+1/2'
'-x, -y, -z'
'x-1/2, -y-1/2, z-1/2'

loop_
_atom_site_aniso_label
_atom_site_aniso_U_11
_atom_site_aniso_U_22
_atom_site_aniso_U_33
_atom_site_aniso_U_23
_atom_site_aniso_U_13
_atom_site_aniso_U_12
Fe1 0.01391(14) 0.01186(9) 0.01403(10) 0.00073(7) 0.00207(9) -0.00064(7)
N1 0.0185(7) 0.0161(5) 0.0203(6) 0.0014(4) 0.0071(5) 0.0009(5)
C2 0.0240(9) 0.0168(7) 0.0329(8) -0.0016(6) 0.0052(7) -0.0009(6)
C3 0.0351(11) 0.0146(7) 0.0447(10) -0.0004(6) 0.0135(9) 0.0001(6)
C4 0.0378(11) 0.0178(7) 0.0378(9) 0.0080(6) 0.0181(9) 0.0087(7)
C5 0.0268(10) 0.0245(7) 0.0263(8) 0.0079(6) 0.0109(7) 0.0096(6)
C6 0.0186(9) 0.0200(7) 0.0202(7) 0.0046(5) 0.0083(6) 0.0037(6)
O7 0.0161(7) 0.0330(6) 0.0253(6) 0.0039(5) -0.0006(5) 0.0050(5)
C7 0.0175(9) 0.0231(7) 0.0174(7) 0.0032(5) 0.0056(7) 0.0016(6)
N8 0.0143(7) 0.0182(6) 0.0159(5) 0.0010(4) 0.0023(5) -0.0009(5)
C9 0.0164(8) 0.0202(6) 0.0181(7) -0.0009(5) 0.0054(6) -0.0022(6)
C10 0.0185(9) 0.0317(8) 0.0201(7) -0.0023(6) 0.0018(7) -0.0030(6)
C11 0.0235(10) 0.0363(9) 0.0252(8) -0.0107(7) 0.0038(7) -0.0114(7)
C12 0.0265(10) 0.0244(7) 0.0293(8) -0.0096(6) 0.0092(7) -0.0093(6)
C13 0.0243(10) 0.0186(7) 0.0228(7) -0.0028(5) 0.0078(7) -0.0040(6)
C14 0.0169(8) 0.0172(6) 0.0171(7) -0.0011(5) 0.0044(6) -0.0039(5)
N15 0.0161(7) 0.0130(5) 0.0168(6) 0.0000(4) 0.0028(5) -0.0017(4)
O16 0.0322(7) 0.0152(5) 0.0274(6) 0.0050(4) 0.0017(5) -0.0009(4)
C16 0.0173(8) 0.0150(6) 0.0191(7) 0.0000(5) 0.0042(6) 0.0008(5)
C17 0.0160(8) 0.0168(6) 0.0168(6) -0.0002(5) 0.0044(6) 0.0008(5)
N18 0.0157(7) 0.0154(5) 0.0157(5) -0.0002(4) 0.0037(5) 0.0002(5)
C19 0.0208(9) 0.0186(7) 0.0193(7) -0.0011(5) 0.0019(7) -0.0032(6)
C20 0.0167(9) 0.0289(8) 0.0202(7) -0.0039(6) 0.0014(7) -0.0041(6)
C21 0.0175(9) 0.0292(8) 0.0180(7) 0.0001(5) 0.0014(6) 0.0045(6)
C22 0.0197(9) 0.0200(7) 0.0199(7) 0.0025(5) 0.0037(6) 0.0053(6)
N30 0.0215(8) 0.0226(6) 0.0229(6) 0.0051(5) 0.0062(6) 0.0033(5)
C30 0.0173(9) 0.0136(6) 0.0165(6) 0.0018(5) -0.0010(6) 0.0014(5)
C40 0.0177(9) 0.0160(6) 0.0169(6) 0.0016(5) -0.0010(6) 0.0023(5)
N40 0.0246(8) 0.0297(7) 0.0212(6) 0.0064(5) 0.0058(6) 0.0062(6)
Na1 0.0161(3) 0.0171(3) 0.0172(3) -0.0008(2) 0.0035(2) 0.0006(2)

loop_
_atom_site_label
_atom_site_type_symbol
_atom_site_fract_x
_atom_site_fract_y
_atom_site_fract_z
_atom_site_U_iso_or_equiv
_atom_site_thermal_displace_type
_atom_site_occupancy
_atom_site_calc_flag
_atom_site_refinement_flags
_atom_site_disorder_group
Fe1 Fe 0.56410(2) 0.737251(13) 0.788618(12) 0.01341(7) Uani 1 d . .
N1 N 0.5132(2) 0.87439(8) 0.76859(8) 0.0179(3) Uani 1 d . .
C2 C 0.5896(2) 0.95141(10) 0.80514(11) 0.0247(3) Uani 1 d . .
H2 H 0.6799(2) 0.94295(10) 0.84917(11) 0.030 Uiso 1 calc R .
C3 C 0.5410(2) 1.04318(11) 0.78074(12) 0.0308(4) Uani 1 d . .
H3 H 0.5980(2) 1.09622(11) 0.80738(12) 0.037 Uiso 1 calc R .
C4 C 0.4094(2) 1.05614(11) 0.71751(11) 0.0296(4) Uani 1 d . .
H4 H 0.3749(2) 1.11813(11) 0.69951(11) 0.036 Uiso 1 calc R .
C5 C 0.3284(2) 0.97751(11) 0.68073(10) 0.0251(4) Uani 1 d . .
H5 H 0.2362(2) 0.98466(11) 0.63789(10) 0.030 Uiso 1 calc R .
C6 C 0.3838(2) 0.88766(10) 0.70728(9) 0.0190(3) Uani 1 d . .
O7 O 0.18149(13) 0.80292(8) 0.61324(7) 0.0255(3) Uani 1 d . .
C7 C 0.3057(2) 0.79969(10) 0.66682(9) 0.0190(3) Uani 1 d . .
N8 N 0.3907(2) 0.72260(8) 0.69634(8) 0.0163(3) Uani 1 d . .
C9 C 0.3575(2) 0.62865(10) 0.66858(9) 0.0180(3) Uani 1 d . .
C10 C 0.2447(2) 0.59786(11) 0.59824(10) 0.0238(3) Uani 1 d . .
H10 H 0.1773(2) 0.64202(11) 0.56383(10) 0.029 Uiso 1 calc R .
C11 C 0.2323(2) 0.50145(12) 0.57917(11) 0.0285(4) Uani 1 d . .
H11 H 0.1552(2) 0.48004(12) 0.53149(11) 0.034 Uiso 1 calc R .
C12 C 0.3302(2) 0.43613(11) 0.62847(11) 0.0262(4) Uani 1 d . .
H12 H 0.3199(2) 0.37075(11) 0.61395(11) 0.031 Uiso 1 calc R .
C13 C 0.4432(2) 0.46529(10) 0.69887(10) 0.0215(3) Uani 1 d . .
H13 H 0.5101(2) 0.42033(10) 0.73251(10) 0.026 Uiso 1 calc R .
C14 C 0.4571(2) 0.56151(10) 0.71954(9) 0.0169(3) Uani 1 d . .
N15 N 0.56655(14) 0.60297(8) 0.78700(7) 0.0154(2) Uani 1 d . .
O16 O 0.64150(14) 0.47443(7) 0.87950(7) 0.0256(3) Uani 1 d . .
C16 C 0.6488(2) 0.55852(9) 0.85738(9) 0.0171(3) Uani 1 d . .
C17 C 0.7614(2) 0.62555(9) 0.91009(9) 0.0164(3) Uani 1 d . .
N18 N 0.74800(15) 0.71753(8) 0.88472(8) 0.0156(2) Uani 1 d . .
C19 C 0.8573(2) 0.77824(10) 0.92497(9) 0.0199(3) Uani 1 d . .
H19 H 0.8504(2) 0.84288(10) 0.90763(9) 0.024 Uiso 1 calc R .
C20 C 0.9791(2) 0.75020(11) 0.99047(10) 0.0223(3) Uani 1 d . .
H20 H 1.0553(2) 0.79462(11) 1.01638(10) 0.027 Uiso 1 calc R .
C21 C 0.9888(2) 0.65666(11) 1.01786(10) 0.0219(3) Uani 1 d . .
H21 H 1.0701(2) 0.63613(11) 1.06359(10) 0.026 Uiso 1 calc R .
C22 C 0.8770(2) 0.59368(10) 0.97705(9) 0.0200(3) Uani 1 d . .
H22 H 0.8800(2) 0.52928(10) 0.99495(9) 0.024 Uiso 1 calc R .
N30 N 0.7941(2) 0.75727(8) 0.66682(9) 0.0221(3) Uani 1 d . .
C30 C 0.7079(2) 0.75028(9) 0.71117(9) 0.0165(3) Uani 1 d . .
C40 C 0.4415(2) 0.73443(9) 0.87925(9) 0.0176(3) Uani 1 d . .
N40 N 0.3723(2) 0.72391(10) 0.93247(9) 0.0251(3) Uani 1 d . .
Na1 Na -0.06764(7) 0.83365(4) 0.57687(4) 0.01682(13) Uani 1 d . .

loop_
_atom_type_symbol
_atom_type_description
_atom_type_scat_dispersion_real
_atom_type_scat_dispersion_imag
_atom_type_scat_source
C C 0.0033 0.0016 'International Tables Vol C Tables 4.2.6.8 and 6.1.1.4'
H H 0.0000 0.0000 'International Tables Vol C Tables 4.2.6.8 and 6.1.1.4'
N N 0.0061 0.0033 'International Tables Vol C Tables 4.2.6.8 and 6.1.1.4'
O O 0.0106 0.0060 'International Tables Vol C Tables 4.2.6.8 and 6.1.1.4'
Na Na 0.0362 0.0249 'International Tables Vol C Tables 4.2.6.8 and 6.1.1.4'
Fe Fe 0.3463 0.8444 'International Tables Vol C Tables 4.2.6.8 and 6.1.1.4'

loop_
_geom_angle_atom_site_label_1
_geom_angle_atom_site_label_2
_geom_angle_atom_site_label_3
_geom_angle
_geom_angle_site_symmetry_1
_geom_angle_site_symmetry_3
_geom_angle_publ_flag
N8 Fe1 N15 83.70(5) . . ?
N8 Fe1 C30 94.22(6) . . ?
N15 Fe1 C30 94.26(5) . . ?
N8 Fe1 C40 93.39(6) . . ?
N15 Fe1 C40 89.96(5) . . ?
C30 Fe1 C40 171.66(6) . . ?
N8 Fe1 N18 165.69(5) . . ?
N15 Fe1 N18 81.99(5) . . ?
C30 Fe1 N18 86.49(6) . . ?
C40 Fe1 N18 86.98(6) . . ?
N8 Fe1 N1 82.19(5) . . ?
N15 Fe1 N1 165.81(6) . . ?
C30 Fe1 N1 88.24(5) . . ?
C40 Fe1 N1 89.41(5) . . ?
N18 Fe1 N1 112.12(5) . . ?
C2 N1 C6 118.07(13) . . ?
C2 N1 Fe1 129.68(12) . . ?
C6 N1 Fe1 112.23(10) . . ?
N1 C2 C3 122.3(2) . . ?
C4 C3 C2 119.2(2) . . ?
C3 C4 C5 118.90(15) . . ?
C4 C5 C6 119.1(2) . . ?
N1 C6 C5 122.34(15) . . ?
N1 C6 C7 115.90(12) . . ?
C5 C6 C7 121.72(15) . . ?
C7 O7 Na1 152.02(10) . . ?
O7 C7 N8 128.10(15) . . ?
O7 C7 C6 121.60(14) . . ?
N8 C7 C6 110.29(14) . . ?
C7 N8 C9 125.99(14) . . ?
C7 N8 Fe1 118.83(10) . . ?
C9 N8 Fe1 115.05(10) . . ?
C10 C9 N8 127.37(14) . . ?
C10 C9 C14 119.71(14) . . ?
N8 C9 C14 112.90(13) . . ?
C11 C10 C9 119.0(2) . . ?
C12 C11 C10 121.2(2) . . ?
C11 C12 C13 120.67(14) . . ?
C12 C13 C14 119.12(15) . . ?
C13 C14 N15 126.40(14) . . ?
C13 C14 C9 120.25(14) . . ?
N15 C14 C9 113.32(12) . . ?
C16 N15 C14 126.44(12) . . ?
C16 N15 Fe1 117.50(9) . . ?
C14 N15 Fe1 114.73(9) . . ?
C16 O16 Na1 165.16(11) . 2_546 ?
O16 C16 N15 128.60(14) . . ?
O16 C16 C17 121.31(13) . . ?
N15 C16 C17 110.08(12) . . ?
N18 C17 C22 122.67(14) . . ?
N18 C17 C16 115.93(13) . . ?
C22 C17 C16 121.29(13) . . ?
C19 N18 C17 117.47(13) . . ?
C19 N18 Fe1 131.31(10) . . ?
C17 N18 Fe1 111.20(10) . . ?
N18 C19 C20 122.69(14) . . ?
C19 C20 C21 119.29(15) . . ?
C20 C21 C22 118.51(15) . . ?
C17 C22 C21 119.29(13) . . ?
C30 N30 Na1 156.82(11) . 1_655 ?
N30 C30 Fe1 178.84(13) . . ?
N40 C40 Fe1 173.70(12) . . ?
C40 N40 Na1 134.07(13) . 4_676 ?
O7 Na1 O16 116.06(5) . 2_556 ?
O7 Na1 N30 112.82(5) . 1_455 ?
O16 Na1 N30 89.68(5) 2_556 1_455 ?
O7 Na1 N40 100.77(6) . 4_575 ?
O16 Na1 N40 125.24(5) 2_556 4_575 ?
N30 Na1 N40 112.52(6) 1_455 4_575 ?

loop_
_geom_bond_atom_site_label_1
_geom_bond_atom_site_label_2
_geom_bond_distance
_geom_bond_site_symmetry_2
_geom_bond_publ_flag
Fe1 N8 1.8900(14) . ?
Fe1 N15 1.8952(12) . ?
Fe1 C30 1.961(2) . ?
Fe1 C40 1.977(2) . ?
Fe1 N18 1.9957(14) . ?
Fe1 N1 1.9972(12) . ?
N1 C2 1.345(2) . ?
N1 C6 1.348(2) . ?
C2 C3 1.393(2) . ?
C3 C4 1.378(3) . ?
C4 C5 1.381(2) . ?
C5 C6 1.392(2) . ?
C6 C7 1.496(2) . ?
O7 C7 1.241(2) . ?
O7 Na1 2.2192(13) . ?
C7 N8 1.350(2) . ?
N8 C9 1.407(2) . ?
C9 C10 1.394(2) . ?
C9 C14 1.422(2) . ?
C10 C11 1.392(2) . ?
C11 C12 1.386(2) . ?
C12 C13 1.389(2) . ?
C13 C14 1.395(2) . ?
C14 N15 1.404(2) . ?
N15 C16 1.343(2) . ?
O16 C16 1.242(2) . ?
O16 Na1 2.2468(12) 2_546 ?
C16 C17 1.494(2) . ?
C17 N18 1.355(2) . ?
C17 C22 1.380(2) . ?
N18 C19 1.350(2) . ?
C19 C20 1.384(2) . ?
C20 C21 1.385(2) . ?
C21 C22 1.386(2) . ?
N30 C30 1.150(2) . ?
N30 Na1 2.3330(14) 1_655 ?
C40 N40 1.152(2) . ?
N40 Na1 2.3589(14) 4_676 ?
Na1 O16 2.2469(12) 2_556 ?
Na1 N30 2.3330(15) 1_455 ?
Na1 N40 2.3588(14) 4_575 ?
